data_7108675
loop_
_publ_author_name
'Antonia Kaloudi-Chantzea'
'Nikolaos Karakostas'
'Florian Pitterl'
'Catherine P. Raptopoulou'
'Nikos Glezos'
'George Pistolis'

_publ_section_title
;
 Efficient supramolecular synthesis of a robust circular light-harvesting
 Bodipy-dye based array
;
_journal_name_full Chem.Commun.
_journal_page_first 12213
_journal_paper_doi 10.1039/c2cc36825k
_journal_volume 48
_journal_year 2012
_chemical_formula_moiety '(C106 H93 B1 I2 N2 P4 Pt2), 2.6(C7 H8), 0.5(H2 O1)'
_chemical_formula_sum 'C124.2 H114.8 B I2 N2 O0.5 P4 Pt2'
_chemical_formula_weight 2422.05
_chemical_name_systematic
;
?
;
_space_group_IT_number 14
_symmetry_cell_setting monoclinic
_symmetry_space_group_name_Hall '-P 2yn'
_symmetry_space_group_name_H-M 'P 1 21/n 1'
_atom_sites_solution_hydrogens geom
_atom_sites_solution_primary direct
_atom_sites_solution_secondary difmap
_audit_creation_method SHELXL-97
_cell_angle_alpha 90.00
_cell_angle_beta 96.7350(10)
_cell_angle_gamma 90.00
_cell_formula_units_Z 4
_cell_length_a 19.6006(4)
_cell_length_b 16.7246(3)
_cell_length_c 35.9977(7)
_cell_measurement_reflns_used 56383
_cell_measurement_temperature 160(2)
_cell_measurement_theta_max 72.07
_cell_measurement_theta_min 6.71
_cell_volume 11719.1(4)
_computing_cell_refinement 'Crystalclear, Rigaku MSC, 2005'
_computing_data_collection 'Crystalclear, Rigaku MSC, 2005'
_computing_data_reduction 'Crystalclear, Rigaku MSC, 2005'
_computing_molecular_graphics 'Diamond version 3.2'
_computing_publication_material 'CIF FORMAT - Hall, S. R., Allen, F. H. & Brown, I. D. (1991) Acta Cryst. A47, 655-685'
_computing_structure_refinement 'SHELXL-97 (Sheldrick, 1997)'
_computing_structure_solution 'SHELXS-97 (Sheldrick, 1997)'
_diffrn_ambient_temperature 160(2)
_diffrn_measured_fraction_theta_full 0.955
_diffrn_measured_fraction_theta_max 0.955
_diffrn_measurement_device_type 'Rigaku R-AXIS SPIDER IPDS'
_diffrn_measurement_method '\q scans'
_diffrn_radiation_monochromator graphite
_diffrn_radiation_source 'fine-focus sealed tube'
_diffrn_radiation_type CuK\a
_diffrn_radiation_wavelength 1.54178
_diffrn_reflns_av_R_equivalents 0.0616
_diffrn_reflns_av_sigmaI/netI 0.0706
_diffrn_reflns_limit_h_max 18
_diffrn_reflns_limit_h_min -23
_diffrn_reflns_limit_k_max 19
_diffrn_reflns_limit_k_min -19
_diffrn_reflns_limit_l_max 34
_diffrn_reflns_limit_l_min -41
_diffrn_reflns_number 67068
_diffrn_reflns_theta_full 65.00
_diffrn_reflns_theta_max 65.00
_diffrn_reflns_theta_min 6.74
_exptl_absorpt_coefficient_mu 9.403
_exptl_absorpt_correction_T_max 1.000
_exptl_absorpt_correction_T_min 0.336
_exptl_absorpt_correction_type numerical
_exptl_absorpt_process_details 'Crystalclear, Rigaku MSC, 2005'
_exptl_crystal_colour orange
_exptl_crystal_density_diffrn 1.373
_exptl_crystal_density_method 'not measured'
_exptl_crystal_description parallelepiped
_exptl_crystal_F_000 4820
_exptl_crystal_size_max 0.24
_exptl_crystal_size_mid 0.16
_exptl_crystal_size_min 0.06
_refine_diff_density_max 2.452
_refine_diff_density_min -1.379
_refine_diff_density_rms 0.142
_refine_ls_extinction_method none
_refine_ls_goodness_of_fit_ref 1.044
_refine_ls_hydrogen_treatment refall
_refine_ls_matrix_type full
_refine_ls_number_parameters 1033
_refine_ls_number_reflns 19045
_refine_ls_number_restraints 59
_refine_ls_restrained_S_all 1.045
_refine_ls_R_factor_all 0.0677
_refine_ls_R_factor_gt 0.0565
_refine_ls_shift/su_max 0.003
_refine_ls_shift/su_mean 0.000
_refine_ls_structure_factor_coef Fsqd
_refine_ls_weighting_details 'calc w=1/[\s^2^(Fo^2^)+(0.0868P)^2^+15.7112P] where P=(Fo^2^+2Fc^2^)/3'
_refine_ls_weighting_scheme calc
_refine_ls_wR_factor_gt 0.1508
_refine_ls_wR_factor_ref 0.1601
_reflns_number_gt 15566
_reflns_number_total 19045
_reflns_threshold_expression >2sigma(I)
_cod_data_source_file c2cc36825k.txt
_cod_data_source_block pi001
_cod_original_sg_symbol_H-M P2(1)/n
_cod_original_formula_sum 'C124.20 H114.80 B I2 N2 O0.50 P4 Pt2'
_cod_database_code 7108675

loop_
_symmetry_equiv_pos_as_xyz
'x, y, z'
'-x+1/2, y+1/2, -z+1/2'
'-x, -y, -z'
'x-1/2, -y-1/2, z-1/2'

loop_
_atom_site_label
_atom_site_type_symbol
_atom_site_fract_x
_atom_site_fract_y
_atom_site_fract_z
_atom_site_U_iso_or_equiv
_atom_site_adp_type
_atom_site_occupancy
_atom_site_symmetry_multiplicity
_atom_site_calc_flag
_atom_site_refinement_flags
_atom_site_disorder_assembly
_atom_site_disorder_group
Pt1 Pt 0.301794(12) 0.957728(14) 0.451769(8) 0.03295(8) Uani 1 1 d . . .
I1 I 0.32689(2) 1.10045(2) 0.420752(16) 0.05519(14) Uani 1 1 d . . .
P1 P 0.21786(8) 1.01377(9) 0.48385(5) 0.0319(4) Uani 1 1 d . . .
P2 P 0.38247(8) 0.89215(9) 0.42104(5) 0.0386(4) Uani 1 1 d . . .
C1 C 0.13709(16) 1.0386(2) 0.45488(10) 0.0345(15) Uani 1 1 d G . .
C2 C 0.13712(17) 1.0552(2) 0.41705(10) 0.0416(16) Uani 1 1 d G . .
H2 H 0.1790 1.0545 0.4062 0.054 Uiso 1 1 calc R . .
C3 C 0.0758(2) 1.0727(3) 0.39508(9) 0.0459(17) Uani 1 1 d G . .
H3 H 0.0758 1.0841 0.3692 0.060 Uiso 1 1 calc R . .
C4 C 0.01451(17) 1.0737(3) 0.41094(11) 0.0466(17) Uani 1 1 d G . .
H4 H -0.0274 1.0857 0.3959 0.061 Uiso 1 1 calc R . .
C5 C 0.01448(16) 1.0571(3) 0.44878(12) 0.0457(17) Uani 1 1 d G . .
H5 H -0.0274 1.0577 0.4596 0.059 Uiso 1 1 calc R . .
C6 C 0.07577(19) 1.0395(2) 0.47075(9) 0.0395(16) Uani 1 1 d G . .
H6 H 0.0757 1.0282 0.4966 0.051 Uiso 1 1 calc R . .
C7 C 0.1883(2) 0.9513(2) 0.52084(10) 0.0355(15) Uani 1 1 d G . .
C8 C 0.1502(2) 0.8830(2) 0.51070(10) 0.0357(15) Uani 1 1 d G . .
H8 H 0.1359 0.8722 0.4851 0.046 Uiso 1 1 calc R . .
C9 C 0.1330(2) 0.8306(2) 0.53807(14) 0.0497(19) Uani 1 1 d G . .
H9 H 0.1069 0.7839 0.5311 0.065 Uiso 1 1 calc R . .
C10 C 0.1539(3) 0.8464(3) 0.57559(12) 0.066(2) Uani 1 1 d G . .
H10 H 0.1421 0.8106 0.5943 0.086 Uiso 1 1 calc R . .
C11 C 0.1920(3) 0.9147(3) 0.58573(9) 0.069(2) Uani 1 1 d G . .
H11 H 0.2063 0.9255 0.6114 0.090 Uiso 1 1 calc R . .
C12 C 0.2092(2) 0.9671(2) 0.55836(11) 0.0491(18) Uani 1 1 d G . .
H12 H 0.2352 1.0138 0.5653 0.064 Uiso 1 1 calc R . .
C13 C 0.2467(2) 1.1036(2) 0.50976(11) 0.0377(15) Uani 1 1 d G . .
C14 C 0.20226(17) 1.1648(2) 0.51714(12) 0.0378(15) Uani 1 1 d G . .
H14 H 0.1557 1.1636 0.5063 0.049 Uiso 1 1 calc R . .
C15 C 0.2260(2) 1.2278(2) 0.54033(13) 0.0435(17) Uani 1 1 d G . .
H15 H 0.1957 1.2697 0.5454 0.057 Uiso 1 1 calc R . .
C16 C 0.2942(2) 1.2295(2) 0.55612(14) 0.056(2) Uani 1 1 d G . .
H16 H 0.3105 1.2726 0.5720 0.073 Uiso 1 1 calc R . .
C17 C 0.33864(18) 1.1683(3) 0.54874(16) 0.081(3) Uani 1 1 d G . .
H17 H 0.3852 1.1695 0.5595 0.105 Uiso 1 1 calc R . .
C18 C 0.31486(19) 1.1053(2) 0.52555(15) 0.068(2) Uani 1 1 d G . .
H18 H 0.3452 1.0634 0.5205 0.088 Uiso 1 1 calc R . .
C19 C 0.3422(2) 0.8604(3) 0.37458(11) 0.0436(17) Uani 1 1 d G . .
C20 C 0.2913(3) 0.9095(2) 0.35677(14) 0.065(2) Uani 1 1 d G . .
H20 H 0.2795 0.9579 0.3683 0.085 Uiso 1 1 calc R . .
C21 C 0.2576(3) 0.8879(3) 0.32209(14) 0.075(3) Uani 1 1 d G . .
H21 H 0.2228 0.9215 0.3099 0.097 Uiso 1 1 calc R . .
C22 C 0.2749(3) 0.8171(4) 0.30522(12) 0.074(3) Uani 1 1 d G . .
H22 H 0.2518 0.8024 0.2815 0.096 Uiso 1 1 calc R . .
C23 C 0.3258(3) 0.7680(3) 0.32302(15) 0.078(3) Uani 1 1 d G . .
H23 H 0.3375 0.7196 0.3115 0.102 Uiso 1 1 calc R . .
C24 C 0.3595(2) 0.7896(3) 0.35771(14) 0.059(2) Uani 1 1 d G . .
H24 H 0.3942 0.7560 0.3699 0.077 Uiso 1 1 calc R . .
C25 C 0.45815(19) 0.9495(3) 0.41378(14) 0.0472(18) Uani 1 1 d G . .
C26 C 0.4915(3) 0.9379(3) 0.38218(13) 0.060(2) Uani 1 1 d G . .
H26 H 0.4731 0.9017 0.3633 0.078 Uiso 1 1 calc R . .
C27 C 0.5516(3) 0.9795(4) 0.37824(16) 0.082(3) Uani 1 1 d G . .
H27 H 0.5744 0.9716 0.3566 0.106 Uiso 1 1 calc R . .
C28 C 0.5785(2) 1.0325(3) 0.4059(2) 0.090(3) Uani 1 1 d G . .
H28 H 0.6196 1.0609 0.4032 0.117 Uiso 1 1 calc R . .
C29 C 0.5452(3) 1.0440(3) 0.43750(18) 0.085(3) Uani 1 1 d G . .
H29 H 0.5635 1.0803 0.4564 0.110 Uiso 1 1 calc R . .
C30 C 0.4850(2) 1.0025(3) 0.44144(13) 0.067(2) Uani 1 1 d G . .
H30 H 0.4622 1.0104 0.4630 0.087 Uiso 1 1 calc R . .
C31 C 0.4203(3) 0.8025(2) 0.44425(14) 0.053(2) Uani 1 1 d G . .
C32 C 0.3853(3) 0.7301(3) 0.44141(16) 0.071(3) Uani 1 1 d G . .
H32 H 0.3428 0.7258 0.4259 0.092 Uiso 1 1 calc R . .
C33 C 0.4125(4) 0.6639(2) 0.46128(19) 0.107(4) Uani 1 1 d G . .
H33 H 0.3886 0.6144 0.4593 0.139 Uiso 1 1 calc R . .
C34 C 0.4747(4) 0.6701(4) 0.48400(17) 0.129(5) Uani 1 1 d G . .
H34 H 0.4933 0.6249 0.4976 0.168 Uiso 1 1 calc R . .
C35 C 0.5097(3) 0.7426(5) 0.48684(15) 0.109(4) Uani 1 1 d G . .
H35 H 0.5522 0.7469 0.5024 0.142 Uiso 1 1 calc R . .
C36 C 0.4825(3) 0.8088(3) 0.46697(15) 0.074(3) Uani 1 1 d G . .
H36 H 0.5064 0.8583 0.4689 0.096 Uiso 1 1 calc R . .
C37 C 0.27839(18) 0.84736(16) 0.47151(10) 0.0329(14) Uani 1 1 d G . .
C38 C 0.30498(17) 0.82140(19) 0.50696(10) 0.0324(14) Uani 1 1 d G . .
H38 H 0.3362 0.8542 0.5223 0.042 Uiso 1 1 calc R . .
C39 C 0.28586(19) 0.7474(2) 0.51995(9) 0.0345(14) Uani 1 1 d G . .
H39 H 0.3040 0.7297 0.5442 0.045 Uiso 1 1 calc R . .
C40 C 0.24016(19) 0.69934(17) 0.49749(11) 0.0316(14) Uani 1 1 d G . .
C41 C 0.21357(18) 0.7253(2) 0.46204(10) 0.0366(15) Uani 1 1 d G . .
H41 H 0.1823 0.6924 0.4467 0.048 Uiso 1 1 calc R . .
C42 C 0.23268(19) 0.7993(2) 0.44905(8) 0.0387(14) Uani 1 1 d G . .
H42 H 0.2145 0.8170 0.4248 0.050 Uiso 1 1 calc R . .
C43 C 0.2188(3) 0.6231(3) 0.51240(18) 0.0328(14) Uani 1 1 d . . .
C44 C 0.1989(3) 0.5618(4) 0.52447(18) 0.0360(15) Uani 1 1 d . . .
B B 0.1712(4) 0.4807(4) 0.5408(2) 0.0357(17) Uani 1 1 d . . .
N1 N 0.0998(3) 0.4968(3) 0.55534(14) 0.0331(12) Uani 1 1 d . . .
N2 N 0.1575(3) 0.4182(3) 0.50868(15) 0.0353(12) Uani 1 1 d . . .
C45 C 0.1411(3) 0.6043(4) 0.5999(2) 0.0463(18) Uani 1 1 d . . .
H45A H 0.1834 0.5745 0.6077 0.069 Uiso 1 1 calc R . .
H45B H 0.1251 0.6297 0.6218 0.069 Uiso 1 1 calc R . .
H45C H 0.1503 0.6455 0.5818 0.069 Uiso 1 1 calc R . .
C46 C 0.0871(3) 0.5482(3) 0.58237(18) 0.0375(15) Uani 1 1 d . . .
C47 C 0.0179(3) 0.5414(4) 0.5892(2) 0.0424(17) Uani 1 1 d . . .
C48 C -0.0157(4) 0.5901(4) 0.6170(2) 0.0485(18) Uani 1 1 d . . .
H48A H -0.0636 0.6014 0.6064 0.068 Uiso 1 1 calc R . .
H48B H 0.0086 0.6420 0.6204 0.068 Uiso 1 1 calc R . .
C49 C -0.0167(5) 0.5520(5) 0.6548(2) 0.079(3) Uani 1 1 d . . .
H49A H -0.0475 0.5821 0.6692 0.119 Uiso 1 1 calc R . .
H49B H 0.0298 0.5523 0.6682 0.119 Uiso 1 1 calc R . .
H49C H -0.0330 0.4968 0.6516 0.119 Uiso 1 1 calc R . .
C50 C -0.0123(3) 0.4829(4) 0.56630(18) 0.0383(15) Uani 1 1 d . . .
C51 C -0.0857(3) 0.4591(4) 0.5652(2) 0.0482(18) Uani 1 1 d . . .
H51A H -0.1080 0.4623 0.5395 0.072 Uiso 1 1 calc R . .
H51B H -0.1089 0.4952 0.5811 0.072 Uiso 1 1 calc R . .
H51C H -0.0885 0.4042 0.5744 0.072 Uiso 1 1 calc R . .
C52 C 0.0389(3) 0.4531(3) 0.54481(19) 0.0375(15) Uani 1 1 d . . .
C53 C 0.0377(3) 0.3938(3) 0.51733(18) 0.0364(15) Uani 1 1 d . . .
C54 C -0.0275(3) 0.3472(4) 0.5070(2) 0.0456(17) Uani 1 1 d . . .
H54A H -0.0422 0.3230 0.5296 0.068 Uiso 1 1 calc R . .
H54B H -0.0192 0.3050 0.4892 0.068 Uiso 1 1 calc R . .
H54C H -0.0635 0.3831 0.4956 0.068 Uiso 1 1 calc R . .
C55 C 0.0953(3) 0.3775(3) 0.49886(18) 0.0362(15) Uani 1 1 d . . .
C56 C 0.1059(4) 0.3222(3) 0.46954(19) 0.0406(16) Uani 1 1 d . . .
C57 C 0.0560(4) 0.2643(4) 0.4498(2) 0.058(2) Uani 1 1 d . . .
H57A H 0.0142 0.2928 0.4397 0.088 Uiso 1 1 calc R . .
H57B H 0.0443 0.2234 0.4676 0.088 Uiso 1 1 calc R . .
H57C H 0.0767 0.2387 0.4294 0.088 Uiso 1 1 calc R . .
C58 C 0.1732(4) 0.3314(4) 0.46262(19) 0.0424(16) Uani 1 1 d . . .
C59 C 0.2109(4) 0.2856(5) 0.4351(2) 0.064(2) Uani 1 1 d . . .
H59A H 0.2587 0.2767 0.4466 0.089 Uiso 1 1 calc R . .
H59B H 0.1890 0.2325 0.4311 0.089 Uiso 1 1 calc R . .
C60 C 0.2131(5) 0.3242(6) 0.3978(2) 0.088(3) Uani 1 1 d . . .
H60A H 0.2396 0.2905 0.3824 0.132 Uiso 1 1 calc R . .
H60B H 0.2349 0.3768 0.4012 0.132 Uiso 1 1 calc R . .
H60C H 0.1662 0.3304 0.3853 0.132 Uiso 1 1 calc R . .
C61 C 0.2037(3) 0.3905(4) 0.48663(19) 0.0395(16) Uani 1 1 d . . .
C62 C 0.2765(4) 0.4191(4) 0.4914(2) 0.0513(19) Uani 1 1 d . . .
H62A H 0.2927 0.4236 0.5181 0.077 Uiso 1 1 calc R . .
H62B H 0.2790 0.4715 0.4795 0.077 Uiso 1 1 calc R . .
H62C H 0.3054 0.3810 0.4797 0.077 Uiso 1 1 calc R . .
Pt2 Pt 0.384317(14) 0.316482(16) 0.761656(8) 0.03854(9) Uani 1 1 d . . .
I2 I 0.43474(2) 0.27785(3) 0.831886(12) 0.04648(12) Uani 1 1 d . . .
P3 P 0.28311(9) 0.36243(10) 0.78139(5) 0.0403(4) Uani 1 1 d . . .
P4 P 0.48429(9) 0.27153(12) 0.74070(5) 0.0479(5) Uani 1 1 d . . .
C63 C 0.2215(3) 0.4446(3) 0.57358(19) 0.0363(15) Uani 1 1 d . . .
C64 C 0.2555(3) 0.4192(3) 0.6011(2) 0.0392(16) Uani 1 1 d . . .
C65 C 0.2916(2) 0.3914(2) 0.63645(8) 0.0368(15) Uani 1 1 d G . .
C66 C 0.3400(2) 0.43995(19) 0.65680(10) 0.0386(15) Uani 1 1 d G . .
H66 H 0.3538 0.4886 0.6463 0.050 Uiso 1 1 calc R . .
C67 C 0.36817(19) 0.4172(2) 0.69247(10) 0.0395(15) Uani 1 1 d G . .
H67 H 0.4012 0.4504 0.7064 0.051 Uiso 1 1 calc R . .
C68 C 0.3480(2) 0.3460(2) 0.70780(9) 0.0388(15) Uani 1 1 d G . .
C69 C 0.2996(2) 0.29748(19) 0.68746(10) 0.0394(15) Uani 1 1 d G . .
H69 H 0.2857 0.2488 0.6979 0.051 Uiso 1 1 calc R . .
C70 C 0.27138(19) 0.3202(2) 0.65178(10) 0.0399(16) Uani 1 1 d G . .
H70 H 0.2383 0.2870 0.6379 0.052 Uiso 1 1 calc R . .
C71 C 0.2917(2) 0.4582(2) 0.80595(13) 0.0452(17) Uani 1 1 d G . .
C72 C 0.3570(2) 0.4847(3) 0.81977(15) 0.056(2) Uani 1 1 d G . .
H72 H 0.3962 0.4542 0.8155 0.072 Uiso 1 1 calc R . .
C73 C 0.3649(3) 0.5558(3) 0.83977(17) 0.079(3) Uani 1 1 d G . .
H73 H 0.4095 0.5740 0.8492 0.103 Uiso 1 1 calc R . .
C74 C 0.3075(3) 0.6005(2) 0.84595(16) 0.090(3) Uani 1 1 d G . .
H74 H 0.3129 0.6491 0.8596 0.118 Uiso 1 1 calc R . .
C75 C 0.2422(3) 0.5740(3) 0.83213(17) 0.080(3) Uani 1 1 d G . .
H75 H 0.2030 0.6045 0.8364 0.104 Uiso 1 1 calc R . .
C76 C 0.2343(2) 0.5029(3) 0.81214(15) 0.060(2) Uani 1 1 d G . .
H76 H 0.1897 0.4847 0.8027 0.078 Uiso 1 1 calc R . .
C77 C 0.2449(2) 0.2918(2) 0.81144(13) 0.0469(18) Uani 1 1 d G . .
C78 C 0.2071(3) 0.3167(2) 0.83969(16) 0.079(3) Uani 1 1 d G . .
H78 H 0.2025 0.3721 0.8446 0.103 Uiso 1 1 calc R . .
C79 C 0.1762(4) 0.2605(3) 0.86073(17) 0.116(4) Uani 1 1 d G . .
H79 H 0.1504 0.2776 0.8800 0.150 Uiso 1 1 calc R . .
C80 C 0.1829(3) 0.1794(3) 0.85351(17) 0.093(3) Uani 1 1 d G . .
H80 H 0.1618 0.1411 0.8679 0.121 Uiso 1 1 calc R . .
C81 C 0.2207(3) 0.1545(2) 0.82526(17) 0.065(2) Uani 1 1 d G . .
H81 H 0.2253 0.0991 0.8203 0.084 Uiso 1 1 calc R . .
C82 C 0.2517(3) 0.2107(3) 0.80422(14) 0.057(2) Uani 1 1 d G . .
H82 H 0.2775 0.1936 0.7849 0.074 Uiso 1 1 calc R . .
C83 C 0.2131(2) 0.3822(3) 0.74408(11) 0.0421(16) Uani 1 1 d G . .
C84 C 0.1613(2) 0.3263(2) 0.73504(13) 0.055(2) Uani 1 1 d G . .
H84 H 0.1578 0.2810 0.7506 0.071 Uiso 1 1 calc R . .
C85 C 0.1148(2) 0.3366(3) 0.70319(14) 0.060(2) Uani 1 1 d G . .
H85 H 0.0794 0.2984 0.6970 0.078 Uiso 1 1 calc R . .
C86 C 0.1200(2) 0.4029(3) 0.68037(12) 0.065(2) Uani 1 1 d G . .
H86 H 0.0881 0.4099 0.6586 0.084 Uiso 1 1 calc R . .
C87 C 0.1717(3) 0.4588(3) 0.68941(12) 0.057(2) Uani 1 1 d G . .
H87 H 0.1753 0.5041 0.6738 0.074 Uiso 1 1 calc R . .
C88 C 0.2183(2) 0.4484(2) 0.72126(13) 0.0487(18) Uani 1 1 d G . .
H88 H 0.2537 0.4867 0.7274 0.063 Uiso 1 1 calc R . .
C89 C 0.4907(3) 0.1632(2) 0.73789(15) 0.056(2) Uani 1 1 d G . .
C90 C 0.4407(2) 0.1152(3) 0.75096(14) 0.059(2) Uani 1 1 d G . .
H90 H 0.4043 0.1389 0.7623 0.077 Uiso 1 1 calc R . .
C91 C 0.4441(3) 0.0326(3) 0.74746(16) 0.069(2) Uani 1 1 d G . .
H91 H 0.4099 -0.0002 0.7564 0.090 Uiso 1 1 calc R . .
C92 C 0.4974(3) -0.0021(2) 0.73088(17) 0.082(3) Uani 1 1 d G . .
H92 H 0.4998 -0.0586 0.7285 0.107 Uiso 1 1 calc R . .
C93 C 0.5474(3) 0.0459(3) 0.71781(18) 0.109(4) Uani 1 1 d G . .
H93 H 0.5839 0.0222 0.7065 0.142 Uiso 1 1 calc R . .
C94 C 0.5440(3) 0.1285(3) 0.72131(17) 0.088(3) Uani 1 1 d G . .
H94 H 0.5782 0.1613 0.7124 0.115 Uiso 1 1 calc R . .
C95 C 0.4954(2) 0.3004(3) 0.69260(10) 0.0484(18) Uani 1 1 d G . .
C96 C 0.4580(2) 0.2589(2) 0.66353(13) 0.0450(17) Uani 1 1 d G . .
H96 H 0.4329 0.2124 0.6687 0.058 Uiso 1 1 calc R . .
C97 C 0.4573(2) 0.2856(3) 0.62691(11) 0.064(2) Uani 1 1 d G . .
H97 H 0.4317 0.2572 0.6070 0.083 Uiso 1 1 calc R . .
C98 C 0.4939(3) 0.3536(3) 0.61936(11) 0.070(2) Uani 1 1 d G . .
H98 H 0.4934 0.3718 0.5943 0.091 Uiso 1 1 calc R . .
C99 C 0.5313(3) 0.3951(3) 0.64843(15) 0.065(2) Uani 1 1 d G . .
H99 H 0.5563 0.4416 0.6433 0.085 Uiso 1 1 calc R . .
C100 C 0.5320(2) 0.3684(3) 0.68505(12) 0.0540(19) Uani 1 1 d G . .
H100 H 0.5575 0.3968 0.7049 0.070 Uiso 1 1 calc R . .
C101 C 0.5613(2) 0.3087(4) 0.76832(14) 0.066(2) Uani 1 1 d G . .
C102 C 0.5632(3) 0.3901(4) 0.77636(17) 0.087(3) Uani 1 1 d G . .
H102 H 0.5257 0.4234 0.7671 0.113 Uiso 1 1 calc R . .
C103 C 0.6199(4) 0.4226(4) 0.79795(19) 0.128(5) Uani 1 1 d G . .
H103 H 0.6211 0.4782 0.8034 0.166 Uiso 1 1 calc R . .
C104 C 0.6746(3) 0.3739(6) 0.81149(17) 0.123(3) Uani 1 1 d G . .
H104 H 0.7134 0.3962 0.8262 0.160 Uiso 1 1 calc R . .
C105 C 0.6727(3) 0.2926(6) 0.80345(18) 0.117(3) Uani 1 1 d G . .
H105 H 0.7102 0.2593 0.8127 0.153 Uiso 1 1 calc R . .
C106 C 0.6161(3) 0.2600(4) 0.78187(18) 0.097(4) Uani 1 1 d G . .
H106 H 0.6148 0.2044 0.7764 0.126 Uiso 1 1 calc R . .
C111 C 1.0404(3) 0.1727(4) 0.92075(18) 0.090(3) Uani 1 1 d GD . .
H111 H 1.0842 0.1975 0.9216 0.117 Uiso 1 1 calc R . .
C112 C 0.9811(4) 0.2178(3) 0.9120(2) 0.106(4) Uani 1 1 d GD . .
H112 H 0.9843 0.2733 0.9069 0.138 Uiso 1 1 calc R . .
C113 C 0.9170(3) 0.1816(5) 0.9108(2) 0.110(4) Uani 1 1 d GD . .
H113 H 0.8765 0.2124 0.9049 0.143 Uiso 1 1 calc R . .
C114 C 0.9122(3) 0.1004(5) 0.9183(2) 0.115(4) Uani 1 1 d GD . .
H114 H 0.8685 0.0757 0.9174 0.150 Uiso 1 1 calc R . .
C115 C 0.9716(4) 0.0553(3) 0.9270(2) 0.085(3) Uani 1 1 d GD . .
H115 H 0.9683 -0.0002 0.9321 0.110 Uiso 1 1 calc R . .
C116 C 1.0356(3) 0.0915(4) 0.92823(18) 0.083(3) Uani 1 1 d GD . .
C117 C 1.0969(6) 0.0432(7) 0.9381(3) 0.121(4) Uani 1 1 d D . .
H11A H 1.0961 0.0209 0.9633 0.182 Uiso 1 1 calc R . .
H11B H 1.1379 0.0766 0.9377 0.182 Uiso 1 1 calc R . .
H11C H 1.0980 -0.0006 0.9201 0.182 Uiso 1 1 calc R . .
C121 C 0.5473(4) 0.6427(3) 0.89831(19) 0.091(3) Uani 1 1 d G . .
H121 H 0.5482 0.5914 0.9097 0.118 Uiso 1 1 calc R . .
C122 C 0.5950(3) 0.6618(5) 0.8740(2) 0.097(3) Uani 1 1 d G . .
H122 H 0.6285 0.6236 0.8689 0.126 Uiso 1 1 calc R . .
C123 C 0.5937(4) 0.7368(5) 0.8574(2) 0.109(4) Uani 1 1 d G . .
H123 H 0.6263 0.7499 0.8408 0.141 Uiso 1 1 calc R . .
C124 C 0.5447(5) 0.7927(4) 0.8649(2) 0.136(5) Uani 1 1 d G . .
H124 H 0.5439 0.8440 0.8535 0.176 Uiso 1 1 calc R . .
C125 C 0.4970(4) 0.7736(4) 0.8892(2) 0.113(5) Uani 1 1 d G . .
H125 H 0.4635 0.8118 0.8944 0.147 Uiso 1 1 calc R . .
C126 C 0.4983(3) 0.6986(5) 0.9059(2) 0.095(3) Uani 1 1 d G . .
C127 C 0.4480(6) 0.6815(8) 0.9315(4) 0.141(5) Uani 1 1 d . . .
H12A H 0.4167 0.7270 0.9321 0.212 Uiso 1 1 calc R . .
H12B H 0.4717 0.6722 0.9566 0.212 Uiso 1 1 calc R . .
H12C H 0.4217 0.6337 0.9230 0.212 Uiso 1 1 calc R . .
C131 C 0.6884(8) 0.9516(10) 0.8290(5) 0.100(11) Uiso 0.30 1 d PGD . .
H131 H 0.6562 0.9182 0.8392 0.130 Uiso 0.30 1 calc PR . .
C132 C 0.6699(9) 0.9914(13) 0.7954(5) 0.090(10) Uiso 0.30 1 d PGD . .
H132 H 0.6250 0.9852 0.7827 0.117 Uiso 0.30 1 calc PR . .
C133 C 0.7171(12) 1.0404(12) 0.7805(4) 0.105(12) Uiso 0.30 1 d PGD . .
H133 H 0.7045 1.0676 0.7576 0.136 Uiso 0.30 1 calc PR . .
C134 C 0.7829(11) 1.0495(12) 0.7992(6) 0.119(14) Uiso 0.30 1 d PGD . .
H134 H 0.8152 1.0830 0.7890 0.155 Uiso 0.30 1 calc PR . .
C135 C 0.8014(8) 1.0097(11) 0.8327(5) 0.091(10) Uiso 0.30 1 d PGD . .
H135 H 0.8464 1.0160 0.8455 0.119 Uiso 0.30 1 calc PR . .
C136 C 0.7542(8) 0.9608(9) 0.8477(4) 0.035(5) Uiso 0.30 1 d PGD . .
C137 C 0.7661(12) 0.9292(13) 0.8853(5) 0.053(6) Uiso 0.30 1 d PD . .
H13A H 0.7495 0.8740 0.8855 0.080 Uiso 0.30 1 calc PR . .
H13B H 0.7413 0.9619 0.9020 0.080 Uiso 0.30 1 calc PR . .
H13C H 0.8154 0.9305 0.8939 0.080 Uiso 0.30 1 calc PR . .
C141 C 0.9198(11) 0.3550(12) 0.8250(5) 0.089(10) Uiso 0.30 1 d PGD . .
H141 H 0.9338 0.3712 0.8500 0.116 Uiso 0.30 1 calc PR . .
C142 C 0.8540(11) 0.3729(14) 0.8082(7) 0.116(13) Uiso 0.30 1 d PGD . .
H142 H 0.8231 0.4013 0.8218 0.151 Uiso 0.30 1 calc PR . .
C143 C 0.8335(10) 0.3492(15) 0.7716(7) 0.119(13) Uiso 0.30 1 d PGD . .
H143 H 0.7886 0.3614 0.7601 0.154 Uiso 0.30 1 calc PR . .
C144 C 0.8788(13) 0.3075(14) 0.7517(5) 0.101(12) Uiso 0.30 1 d PGD . .
H144 H 0.8648 0.2913 0.7267 0.132 Uiso 0.30 1 calc PR . .
C145 C 0.9445(12) 0.2896(13) 0.7685(6) 0.104 Uiso 0.30 1 d PGD . .
H145 H 0.9755 0.2612 0.7549 0.136 Uiso 0.30 1 calc PR . .
C146 C 0.9650(9) 0.3133(13) 0.8051(6) 0.105 Uiso 0.30 1 d PGD . .
C147 C 1.0340(13) 0.305(2) 0.8238(10) 0.138 Uiso 0.30 1 d PD . .
H14A H 1.0469 0.3541 0.8379 0.206 Uiso 0.30 1 calc PR . .
H14B H 1.0659 0.2962 0.8052 0.206 Uiso 0.30 1 calc PR . .
H14C H 1.0360 0.2597 0.8410 0.206 Uiso 0.30 1 calc PR . .
O1W O 0.0103(10) 0.1030(14) 0.7941(4) 0.111(8) Uiso 0.30 1 d PD A 1
H1WA H -0.0276 0.1203 0.8064 0.144 Uiso 0.30 1 d PD B 1
H1WB H 0.0054 0.1156 0.7679 0.144 Uiso 0.30 1 d PD C 1
O2W O 0.0348(15) 0.1093(16) 0.7599(5) 0.107(11) Uiso 0.20 1 d PD D 2
H2WA H 0.0018 0.1260 0.7388 0.139 Uiso 0.20 1 d PD E 2
H2WB H 0.0451 0.1352 0.7849 0.139 Uiso 0.20 1 d PD F 2

loop_
_atom_site_aniso_label
_atom_site_aniso_U_11
_atom_site_aniso_U_22
_atom_site_aniso_U_33
_atom_site_aniso_U_23
_atom_site_aniso_U_13
_atom_site_aniso_U_12
Pt1 0.02885(15) 0.02175(13) 0.04987(18) -0.00044(11) 0.01139(12) -0.00342(10)
I1 0.0488(3) 0.0279(2) 0.0933(4) 0.0108(2) 0.0272(3) -0.00340(19)
P1 0.0291(8) 0.0234(7) 0.0440(9) -0.0010(7) 0.0081(7) -0.0022(6)
P2 0.0321(9) 0.0325(8) 0.0539(11) 0.0019(8) 0.0159(8) 0.0012(7)
C1 0.035(3) 0.022(3) 0.048(4) -0.008(3) 0.013(3) -0.007(3)
C2 0.039(4) 0.040(4) 0.047(4) -0.005(3) 0.008(3) -0.007(3)
C3 0.046(4) 0.052(4) 0.040(4) 0.002(3) 0.003(3) -0.013(3)
C4 0.041(4) 0.036(4) 0.060(5) 0.004(3) -0.005(3) -0.001(3)
C5 0.038(4) 0.036(3) 0.063(5) 0.009(3) 0.004(3) -0.002(3)
C6 0.039(4) 0.033(3) 0.048(4) 0.008(3) 0.013(3) 0.006(3)
C7 0.032(3) 0.035(3) 0.041(4) 0.000(3) 0.008(3) 0.005(3)
C8 0.030(3) 0.034(3) 0.046(4) 0.006(3) 0.016(3) 0.004(3)
C9 0.043(4) 0.041(4) 0.070(5) 0.017(4) 0.026(4) 0.003(3)
C10 0.069(5) 0.058(5) 0.078(6) 0.033(5) 0.036(5) 0.019(4)
C11 0.104(7) 0.061(5) 0.043(5) 0.008(4) 0.010(4) 0.016(5)
C12 0.067(5) 0.035(4) 0.045(4) -0.004(3) 0.007(4) -0.004(3)
C13 0.039(4) 0.030(3) 0.044(4) -0.003(3) 0.007(3) -0.003(3)
C14 0.027(3) 0.030(3) 0.055(4) -0.003(3) 0.001(3) 0.001(3)
C15 0.056(4) 0.029(3) 0.046(4) -0.004(3) 0.007(3) 0.007(3)
C16 0.050(4) 0.041(4) 0.077(6) -0.027(4) -0.001(4) -0.004(3)
C17 0.034(4) 0.083(6) 0.120(8) -0.054(6) -0.011(5) -0.006(4)
C18 0.040(4) 0.051(4) 0.108(7) -0.037(5) -0.004(4) 0.004(4)
C19 0.041(4) 0.040(4) 0.053(4) -0.008(3) 0.018(3) -0.004(3)
C20 0.080(6) 0.055(5) 0.060(5) 0.000(4) 0.009(4) 0.011(4)
C21 0.067(6) 0.088(6) 0.067(6) 0.001(5) -0.004(5) 0.028(5)
C22 0.050(5) 0.111(8) 0.059(5) -0.023(5) -0.003(4) 0.007(5)
C23 0.063(6) 0.077(6) 0.094(7) -0.036(5) 0.006(5) 0.006(5)
C24 0.045(4) 0.056(5) 0.077(6) -0.017(4) 0.009(4) 0.009(4)
C25 0.033(4) 0.051(4) 0.061(5) 0.013(4) 0.020(3) 0.004(3)
C26 0.044(4) 0.068(5) 0.073(5) 0.009(4) 0.021(4) -0.005(4)
C27 0.056(5) 0.095(7) 0.101(7) 0.027(6) 0.036(5) -0.007(5)
C28 0.033(5) 0.094(7) 0.145(10) 0.027(7) 0.021(6) -0.011(5)
C29 0.035(5) 0.079(6) 0.138(9) 0.002(6) -0.002(5) -0.021(4)
C30 0.040(4) 0.068(5) 0.091(6) -0.010(5) 0.004(4) -0.013(4)
C31 0.057(5) 0.049(4) 0.060(5) 0.011(4) 0.035(4) 0.015(4)
C32 0.076(5) 0.042(4) 0.106(7) 0.012(4) 0.061(5) 0.018(4)
C33 0.148(9) 0.061(6) 0.131(9) 0.043(6) 0.102(8) 0.043(6)
C34 0.201(13) 0.114(9) 0.088(8) 0.064(7) 0.081(9) 0.090(9)
C35 0.139(10) 0.124(9) 0.067(7) 0.036(7) 0.018(6) 0.065(8)
C36 0.091(7) 0.085(6) 0.049(5) 0.019(5) 0.018(5) 0.036(5)
C37 0.019(3) 0.042(3) 0.039(4) -0.012(3) 0.008(2) -0.002(3)
C38 0.026(3) 0.022(3) 0.047(4) -0.005(3) -0.002(3) -0.007(2)
C39 0.030(3) 0.026(3) 0.046(4) 0.004(3) -0.001(3) 0.001(3)
C40 0.025(3) 0.023(3) 0.048(4) 0.000(3) 0.009(3) -0.002(2)
C41 0.044(4) 0.027(3) 0.037(4) -0.005(3) -0.001(3) -0.007(3)
C42 0.041(4) 0.039 0.036(4) 0.003(3) 0.004(3) -0.007(3)
C43 0.027(3) 0.023(3) 0.047(4) 0.003(3) -0.001(3) -0.004(2)
C44 0.038(4) 0.028(3) 0.039(4) 0.003(3) -0.006(3) -0.004(3)
B 0.042(4) 0.020(3) 0.045(5) -0.001(3) 0.001(3) -0.005(3)
N1 0.037(3) 0.023(2) 0.037(3) -0.001(2) -0.006(2) -0.005(2)
N2 0.038(3) 0.022(2) 0.044(3) 0.000(2) -0.004(2) -0.001(2)
C45 0.044(4) 0.031(3) 0.061(5) -0.016(3) -0.004(3) -0.009(3)
C46 0.043(4) 0.028(3) 0.040(4) -0.001(3) -0.003(3) -0.004(3)
C47 0.042(4) 0.032(3) 0.051(4) 0.001(3) -0.003(3) -0.005(3)
C48 0.047(4) 0.044(4) 0.054(4) -0.005(4) 0.003(3) 0.004(3)
C49 0.101(7) 0.069(6) 0.071(6) 0.003(5) 0.021(5) 0.028(5)
C50 0.033(3) 0.033(3) 0.047(4) 0.009(3) -0.003(3) -0.001(3)
C51 0.041(4) 0.045(4) 0.056(5) -0.007(4) -0.005(3) -0.006(3)
C52 0.033(3) 0.027(3) 0.049(4) 0.002(3) -0.009(3) -0.002(3)
C53 0.045(4) 0.018(3) 0.043(4) 0.005(3) -0.011(3) -0.001(3)
C54 0.034(4) 0.039(4) 0.062(5) -0.011(3) -0.004(3) -0.012(3)
C55 0.040(4) 0.019(3) 0.047(4) 0.000(3) -0.005(3) -0.005(3)
C56 0.053(4) 0.023(3) 0.043(4) 0.002(3) -0.005(3) 0.004(3)
C57 0.078(6) 0.033(4) 0.062(5) -0.019(4) 0.001(4) -0.002(4)
C58 0.054(4) 0.029(3) 0.044(4) 0.000(3) 0.003(3) 0.006(3)
C59 0.063(5) 0.050(4) 0.078(6) -0.016(4) 0.011(4) 0.004(4)
C60 0.078(6) 0.128(9) 0.061(6) -0.001(6) 0.019(5) 0.023(6)
C61 0.044(4) 0.029(3) 0.046(4) -0.006(3) 0.005(3) 0.000(3)
C62 0.056(5) 0.043(4) 0.056(5) -0.004(4) 0.010(4) -0.002(4)
Pt2 0.03624(17) 0.04028(17) 0.03829(17) 0.00356(12) 0.00101(12) 0.00158(12)
I2 0.0478(3) 0.0513(3) 0.0393(3) 0.0061(2) 0.00074(19) 0.0053(2)
P3 0.0393(9) 0.0363(9) 0.0453(10) 0.0035(8) 0.0045(8) 0.0003(7)
P4 0.0380(10) 0.0610(12) 0.0443(11) 0.0091(9) 0.0035(8) 0.0068(9)
C63 0.040(4) 0.023(3) 0.045(4) 0.005(3) 0.000(3) 0.001(3)
C64 0.041(4) 0.023(3) 0.054(4) -0.001(3) 0.006(3) 0.000(3)
C65 0.043(4) 0.027(3) 0.040(4) 0.004(3) 0.001(3) 0.006(3)
C66 0.045(4) 0.032(3) 0.039(4) 0.005(3) 0.001(3) 0.004(3)
C67 0.038(4) 0.034(3) 0.046(4) -0.002(3) 0.002(3) 0.001(3)
C68 0.037(4) 0.035(3) 0.045(4) 0.017(3) 0.005(3) 0.013(3)
C69 0.045(4) 0.038(3) 0.035(4) 0.001(3) 0.001(3) -0.001(3)
C70 0.049(4) 0.033(3) 0.037(4) -0.003(3) 0.001(3) 0.000(3)
C71 0.048(4) 0.035(4) 0.050(4) 0.004(3) -0.002(3) 0.003(3)
C72 0.060(5) 0.039(4) 0.066(5) -0.007(4) -0.003(4) 0.006(4)
C73 0.073(6) 0.050(5) 0.105(7) -0.019(5) -0.022(5) -0.004(4)
C74 0.109(8) 0.037(4) 0.118(9) -0.008(5) -0.016(7) 0.009(5)
C75 0.096(7) 0.042(5) 0.101(7) -0.005(5) 0.012(6) 0.020(5)
C76 0.066(5) 0.050(4) 0.063(5) 0.007(4) 0.005(4) 0.013(4)
C77 0.045(4) 0.040(4) 0.054(5) 0.003(3) 0.001(3) -0.011(3)
C78 0.116(8) 0.047(5) 0.086(6) -0.003(4) 0.058(6) -0.018(5)
C79 0.186(11) 0.064(6) 0.118(8) -0.017(6) 0.107(8) -0.028(7)
C80 0.135(9) 0.058(5) 0.095(7) 0.011(5) 0.054(7) -0.022(6)
C81 0.059(5) 0.042(4) 0.096(7) 0.013(4) 0.018(5) 0.000(4)
C82 0.058(5) 0.036(4) 0.078(6) 0.000(4) 0.016(4) -0.002(4)
C83 0.030(3) 0.041(4) 0.055(4) -0.001(3) 0.006(3) 0.003(3)
C84 0.051(5) 0.054(4) 0.059(5) -0.005(4) 0.004(4) 0.001(4)
C85 0.050(5) 0.066(5) 0.061(5) -0.010(4) -0.006(4) -0.003(4)
C86 0.048(5) 0.070(5) 0.070(6) 0.000(5) -0.015(4) 0.012(4)
C87 0.052(5) 0.059(5) 0.059(5) 0.008(4) 0.003(4) 0.014(4)
C88 0.038(4) 0.049(4) 0.057(5) 0.006(4) -0.002(3) 0.017(3)
C89 0.049(4) 0.064(5) 0.056(5) 0.015(4) 0.013(4) 0.017(4)
C90 0.052(5) 0.069(5) 0.056(5) -0.002(4) 0.009(4) 0.000(4)
C91 0.083(6) 0.065(5) 0.058(5) -0.004(4) 0.007(5) -0.005(5)
C92 0.109(8) 0.061(5) 0.077(6) 0.018(5) 0.013(6) 0.017(6)
C93 0.140(10) 0.075(7) 0.120(9) 0.029(6) 0.053(8) 0.050(7)
C94 0.086(7) 0.078(6) 0.111(8) 0.041(6) 0.052(6) 0.029(5)
C95 0.042(4) 0.060(4) 0.044(4) 0.006(4) 0.005(3) 0.010(3)
C96 0.038(4) 0.053(4) 0.044(4) -0.001(3) 0.006(3) 0.005(3)
C97 0.056(5) 0.079(6) 0.056(5) -0.004(5) 0.003(4) 0.028(4)
C98 0.074(6) 0.078(6) 0.061(5) 0.016(5) 0.024(5) 0.024(5)
C99 0.063(5) 0.067(5) 0.070(6) 0.010(5) 0.025(4) 0.003(4)
C100 0.051(4) 0.062(5) 0.051(5) 0.009(4) 0.015(4) -0.003(4)
C101 0.047(5) 0.107(7) 0.045(5) 0.008(5) 0.011(4) -0.010(5)
C102 0.055(5) 0.146(10) 0.060(6) -0.022(6) 0.007(4) -0.039(6)
C103 0.087(8) 0.231(15) 0.071(7) -0.040(9) 0.030(6) -0.067(9)
C104 0.085(8) 0.209 0.075(7) -0.007(9) 0.006(6) -0.052(9)
C105 0.054(6) 0.204 0.089(8) 0.043(9) -0.012(6) 0.003(8)
C106 0.045(5) 0.159(10) 0.083(7) 0.027(7) -0.006(5) 0.010(6)
C111 0.081(7) 0.104(8) 0.085(7) 0.019(6) 0.012(6) -0.021(6)
C112 0.102(9) 0.118(9) 0.098(8) -0.001(7) 0.005(7) -0.019(8)
C113 0.091(9) 0.104(9) 0.136(11) -0.017(8) 0.014(8) 0.012(7)
C114 0.078(8) 0.113(9) 0.160(12) -0.033(9) 0.035(8) -0.024(7)
C115 0.063(6) 0.081(6) 0.115(8) -0.018(6) 0.024(6) -0.012(5)
C116 0.070(6) 0.106(8) 0.074(6) -0.005(6) 0.013(5) 0.014(6)
C117 0.100(9) 0.150(11) 0.110(9) -0.028(8) -0.003(7) 0.045(8)
C121 0.069(6) 0.084(7) 0.118(9) 0.006(7) 0.004(6) 0.007(6)
C122 0.084(8) 0.098(8) 0.105(9) 0.009(7) -0.007(6) 0.007(6)
C123 0.116(10) 0.120(10) 0.085(8) 0.007(8) -0.008(7) -0.029(8)
C124 0.184(16) 0.089(9) 0.123(12) 0.006(9) -0.027(11) 0.007(10)
C125 0.177(13) 0.044(5) 0.102(9) -0.012(6) -0.055(9) 0.002(7)
C126 0.083(7) 0.100(8) 0.102(8) -0.050(7) 0.003(6) -0.013(6)
C127 0.101(9) 0.177(13) 0.154(12) -0.074(10) 0.049(9) -0.053(9)

loop_
_atom_type_symbol
_atom_type_description
_atom_type_scat_dispersion_real
_atom_type_scat_dispersion_imag
_atom_type_scat_source
C C 0.0181 0.0091 'International Tables Vol C Tables 4.2.6.8 and 6.1.1.4'
H H 0.0000 0.0000 'International Tables Vol C Tables 4.2.6.8 and 6.1.1.4'
N N 0.0311 0.0180 'International Tables Vol C Tables 4.2.6.8 and 6.1.1.4'
I I -0.3257 6.8362 'International Tables Vol C Tables 4.2.6.8 and 6.1.1.4'
Pt Pt -4.5932 6.9264 'International Tables Vol C Tables 4.2.6.8 and 6.1.1.4'
P P 0.2955 0.4335 'International Tables Vol C Tables 4.2.6.8 and 6.1.1.4'
B B 0.0090 0.0039 'International Tables Vol C Tables 4.2.6.8 and 6.1.1.4'
O O 0.0492 0.0322 'International Tables Vol C Tables 4.2.6.8 and 6.1.1.4'

loop_
_geom_angle_atom_site_label_1
_geom_angle_atom_site_label_2
_geom_angle_atom_site_label_3
_geom_angle
C37 Pt1 P2 86.10(11)
C37 Pt1 P1 89.46(11)
P2 Pt1 P1 175.53(5)
C37 Pt1 I1 175.63(10)
P2 Pt1 I1 93.07(4)
P1 Pt1 I1 91.31(4)
C13 P1 C1 107.41(19)
C13 P1 C7 101.7(2)
C1 P1 C7 102.43(19)
C13 P1 Pt1 113.14(15)
C1 P1 Pt1 115.05(14)
C7 P1 Pt1 115.70(14)
C25 P2 C31 101.8(2)
C25 P2 C19 107.0(2)
C31 P2 C19 106.6(2)
C25 P2 Pt1 115.86(17)
C31 P2 Pt1 115.69(16)
C19 P2 Pt1 109.10(16)
C2 C1 C6 120.0
C2 C1 P1 120.1(2)
C6 C1 P1 119.9(2)
C1 C2 C3 120.0
C1 C2 H2 120.0
C3 C2 H2 120.0
C4 C3 C2 120.0
C4 C3 H3 120.0
C2 C3 H3 120.0
C5 C4 C3 120.0
C5 C4 H4 120.0
C3 C4 H4 120.0
C4 C5 C6 120.0
C4 C5 H5 120.0
C6 C5 H5 120.0
C5 C6 C1 120.0
C5 C6 H6 120.0
C1 C6 H6 120.0
C8 C7 C12 120.0
C8 C7 P1 118.8(2)
C12 C7 P1 120.9(2)
C7 C8 C9 120.0
C7 C8 H8 120.0
C9 C8 H8 120.0
C8 C9 C10 120.0
C8 C9 H9 120.0
C10 C9 H9 120.0
C11 C10 C9 120.0
C11 C10 H10 120.0
C9 C10 H10 120.0
C12 C11 C10 120.0
C12 C11 H11 120.0
C10 C11 H11 120.0
C11 C12 C7 120.0
C11 C12 H12 120.0
C7 C12 H12 120.0
C14 C13 C18 120.0
C14 C13 P1 122.8(2)
C18 C13 P1 116.9(2)
C13 C14 C15 120.0
C13 C14 H14 120.0
C15 C14 H14 120.0
C16 C15 C14 120.0
C16 C15 H15 120.0
C14 C15 H15 120.0
C17 C16 C15 120.0
C17 C16 H16 120.0
C15 C16 H16 120.0
C16 C17 C18 120.0
C16 C17 H17 120.0
C18 C17 H17 120.0
C17 C18 C13 120.0
C17 C18 H18 120.0
C13 C18 H18 120.0
C20 C19 C24 120.0
C20 C19 P2 117.1(3)
C24 C19 P2 122.8(3)
C21 C20 C19 120.0
C21 C20 H20 120.0
C19 C20 H20 120.0
C20 C21 C22 120.0
C20 C21 H21 120.0
C22 C21 H21 120.0
C21 C22 C23 120.0
C21 C22 H22 120.0
C23 C22 H22 120.0
C24 C23 C22 120.0
C24 C23 H23 120.0
C22 C23 H23 120.0
C23 C24 C19 120.0
C23 C24 H24 120.0
C19 C24 H24 120.0
C26 C25 C30 120.0
C26 C25 P2 121.1(3)
C30 C25 P2 118.8(3)
C27 C26 C25 120.0
C27 C26 H26 120.0
C25 C26 H26 120.0
C26 C27 C28 120.0
C26 C27 H27 120.0
C28 C27 H27 120.0
C29 C28 C27 120.0
C29 C28 H28 120.0
C27 C28 H28 120.0
C30 C29 C28 120.0
C30 C29 H29 120.0
C28 C29 H29 120.0
C29 C30 C25 120.0
C29 C30 H30 120.0
C25 C30 H30 120.0
C32 C31 C36 120.0
C32 C31 P2 120.7(3)
C36 C31 P2 119.1(3)
C31 C32 C33 120.0
C31 C32 H32 120.0
C33 C32 H32 120.0
C32 C33 C34 120.0
C32 C33 H33 120.0
C34 C33 H33 120.0
C35 C34 C33 120.0
C35 C34 H34 120.0
C33 C34 H34 120.0
C34 C35 C36 120.0
C34 C35 H35 120.0
C36 C35 H35 120.0
C35 C36 C31 120.0
C35 C36 H36 120.0
C31 C36 H36 120.0
C38 C37 C42 120.0
C38 C37 Pt1 121.64(18)
C42 C37 Pt1 118.32(18)
C37 C38 C39 120.0
C37 C38 H38 120.0
C39 C38 H38 120.0
C40 C39 C38 120.0
C40 C39 H39 120.0
C38 C39 H39 120.0
C41 C40 C39 120.0
C41 C40 C43 121.1(3)
C39 C40 C43 118.9(3)
C40 C41 C42 120.0
C40 C41 H41 120.0
C42 C41 H41 120.0
C41 C42 C37 120.0
C41 C42 H42 120.0
C37 C42 H42 120.0
C44 C43 C40 177.6(6)
C43 C44 B 179.0(7)
N2 B C63 109.8(5)
N2 B N1 106.3(5)
C63 B N1 108.8(5)
N2 B C44 109.3(5)
C63 B C44 113.2(5)
N1 B C44 109.2(5)
C46 N1 C52 107.7(5)
C46 N1 B 126.7(5)
C52 N1 B 125.3(5)
C61 N2 C55 107.9(5)
C61 N2 B 126.6(5)
C55 N2 B 125.4(5)
C46 C45 H45A 109.5
C46 C45 H45B 109.5
H45A C45 H45B 109.5
C46 C45 H45C 109.5
H45A C45 H45C 109.5
H45B C45 H45C 109.5
N1 C46 C47 109.7(5)
N1 C46 C45 121.7(6)
C47 C46 C45 128.6(6)
C50 C47 C46 108.0(6)
C50 C47 C48 126.7(6)
C46 C47 C48 125.3(6)
C47 C48 C49 115.2(6)
C47 C48 H48A 108.5
C49 C48 H48A 108.5
C47 C48 H48B 108.5
C49 C48 H48B 108.5
H48A C48 H48B 107.5
C48 C49 H49A 109.5
C48 C49 H49B 109.5
H49A C49 H49B 109.5
C48 C49 H49C 109.5
H49A C49 H49C 109.5
H49B C49 H49C 109.5
C47 C50 C52 107.2(6)
C47 C50 C51 123.7(6)
C52 C50 C51 129.2(6)
C50 C51 H51A 109.5
C50 C51 H51B 109.5
H51A C51 H51B 109.5
C50 C51 H51C 109.5
H51A C51 H51C 109.5
H51B C51 H51C 109.5
C53 C52 N1 120.0(6)
C53 C52 C50 132.6(6)
N1 C52 C50 107.4(5)
C52 C53 C55 121.7(6)
C52 C53 C54 119.0(6)
C55 C53 C54 119.3(6)
C53 C54 H54A 109.5
C53 C54 H54B 109.5
H54A C54 H54B 109.5
C53 C54 H54C 109.5
H54A C54 H54C 109.5
H54B C54 H54C 109.5
C53 C55 N2 120.7(5)
C53 C55 C56 131.9(6)
N2 C55 C56 107.4(6)
C58 C56 C55 106.6(6)
C58 C56 C57 124.9(6)
C55 C56 C57 128.5(6)
C56 C57 H57A 109.5
C56 C57 H57B 109.5
H57A C57 H57B 109.5
C56 C57 H57C 109.5
H57A C57 H57C 109.5
H57B C57 H57C 109.5
C56 C58 C61 108.4(6)
C56 C58 C59 127.8(6)
C61 C58 C59 123.8(7)
C60 C59 C58 116.0(7)
C60 C59 H59A 108.3
C58 C59 H59A 108.3
C60 C59 H59B 108.3
C58 C59 H59B 108.3
H59A C59 H59B 107.4
C59 C60 H60A 109.5
C59 C60 H60B 109.5
H60A C60 H60B 109.5
C59 C60 H60C 109.5
H60A C60 H60C 109.5
H60B C60 H60C 109.5
N2 C61 C58 109.7(6)
N2 C61 C62 121.1(6)
C58 C61 C62 129.0(6)
C61 C62 H62A 109.5
C61 C62 H62B 109.5
H62A C62 H62B 109.5
C61 C62 H62C 109.5
H62A C62 H62C 109.5
H62B C62 H62C 109.5
C68 Pt2 P4 89.07(12)
C68 Pt2 P3 89.71(12)
P4 Pt2 P3 178.77(6)
C68 Pt2 I2 178.78(12)
P4 Pt2 I2 89.79(5)
P3 Pt2 I2 91.43(5)
C77 P3 C71 107.6(2)
C77 P3 C83 103.1(2)
C71 P3 C83 102.4(2)
C77 P3 Pt2 113.18(17)
C71 P3 Pt2 113.92(17)
C83 P3 Pt2 115.43(16)
C101 P4 C89 108.3(3)
C101 P4 C95 104.1(2)
C89 P4 C95 101.1(2)
C101 P4 Pt2 113.1(2)
C89 P4 Pt2 114.17(18)
C95 P4 Pt2 114.96(16)
C64 C63 B 173.4(7)
C63 C64 C65 174.5(7)
C66 C65 C70 120.0
C66 C65 C64 120.4(3)
C70 C65 C64 119.2(3)
C67 C66 C65 120.0
C67 C66 H66 120.0
C65 C66 H66 120.0
C66 C67 C68 120.0
C66 C67 H67 120.0
C68 C67 H67 120.0
C69 C68 C67 120.0
C69 C68 Pt2 119.9(2)
C67 C68 Pt2 119.9(2)
C70 C69 C68 120.0
C70 C69 H69 120.0
C68 C69 H69 120.0
C69 C70 C65 120.0
C69 C70 H70 120.0
C65 C70 H70 120.0
C72 C71 C76 120.0
C72 C71 P3 118.8(3)
C76 C71 P3 121.2(3)
C71 C72 C73 120.0
C71 C72 H72 120.0
C73 C72 H72 120.0
C74 C73 C72 120.0
C74 C73 H73 120.0
C72 C73 H73 120.0
C73 C74 C75 120.0
C73 C74 H74 120.0
C75 C74 H74 120.0
C74 C75 C76 120.0
C74 C75 H75 120.0
C76 C75 H75 120.0
C75 C76 C71 120.0
C75 C76 H76 120.0
C71 C76 H76 120.0
C78 C77 C82 120.0
C78 C77 P3 122.1(3)
C82 C77 P3 117.9(3)
C77 C78 C79 120.0
C77 C78 H78 120.0
C79 C78 H78 120.0
C78 C79 C80 120.0
C78 C79 H79 120.0
C80 C79 H79 120.0
C79 C80 C81 120.0
C79 C80 H80 120.0
C81 C80 H80 120.0
C82 C81 C80 120.0
C82 C81 H81 120.0
C80 C81 H81 120.0
C81 C82 C77 120.0
C81 C82 H82 120.0
C77 C82 H82 120.0
C84 C83 C88 120.0
C84 C83 P3 120.9(2)
C88 C83 P3 118.4(3)
C85 C84 C83 120.0
C85 C84 H84 120.0
C83 C84 H84 120.0
C84 C85 C86 120.0
C84 C85 H85 120.0
C86 C85 H85 120.0
C87 C86 C85 120.0
C87 C86 H86 120.0
C85 C86 H86 120.0
C86 C87 C88 120.0
C86 C87 H87 120.0
C88 C87 H87 120.0
C87 C88 C83 120.0
C87 C88 H88 120.0
C83 C88 H88 120.0
C90 C89 C94 120.0
C90 C89 P4 120.0(3)
C94 C89 P4 120.0(3)
C91 C90 C89 120.0
C91 C90 H90 120.0
C89 C90 H90 120.0
C90 C91 C92 120.0
C90 C91 H91 120.0
C92 C91 H91 120.0
C91 C92 C93 120.0
C91 C92 H92 120.0
C93 C92 H92 120.0
C94 C93 C92 120.0
C94 C93 H93 120.0
C92 C93 H93 120.0
C93 C94 C89 120.0
C93 C94 H94 120.0
C89 C94 H94 120.0
C96 C95 C100 120.0
C96 C95 P4 118.0(3)
C100 C95 P4 121.4(3)
C95 C96 C97 120.0
C95 C96 H96 120.0
C97 C96 H96 120.0
C96 C97 C98 120.0
C96 C97 H97 120.0
C98 C97 H97 120.0
C97 C98 C99 120.0
C97 C98 H98 120.0
C99 C98 H98 120.0
C100 C99 C98 120.0
C100 C99 H99 120.0
C98 C99 H99 120.0
C99 C100 C95 120.0
C99 C100 H100 120.0
C95 C100 H100 120.0
C102 C101 C106 120.0
C102 C101 P4 116.7(4)
C106 C101 P4 123.3(4)
C103 C102 C101 120.0
C103 C102 H102 120.0
C101 C102 H102 120.0
C102 C103 C104 120.0
C102 C103 H103 120.0
C104 C103 H103 120.0
C103 C104 C105 120.0
C103 C104 H104 120.0
C105 C104 H104 120.0
C106 C105 C104 120.0
C106 C105 H105 120.0
C104 C105 H105 120.0
C105 C106 C101 120.0
C105 C106 H106 120.0
C101 C106 H106 120.0
C112 C111 C116 120.0
C112 C111 H111 120.0
C116 C111 H111 120.0
C111 C112 C113 120.0
C111 C112 H112 120.0
C113 C112 H112 120.0
C114 C113 C112 120.0
C114 C113 H113 120.0
C112 C113 H113 120.0
C113 C114 C115 120.0
C113 C114 H114 120.0
C115 C114 H114 120.0
C114 C115 C116 120.0
C114 C115 H115 120.0
C116 C115 H115 120.0
C115 C116 C111 120.0
C115 C116 C117 118.8(7)
C111 C116 C117 121.2(7)
C116 C117 H11A 109.5
C116 C117 H11B 109.5
H11A C117 H11B 109.5
C116 C117 H11C 109.5
H11A C117 H11C 109.5
H11B C117 H11C 109.5
C122 C121 C126 120.0
C122 C121 H121 120.0
C126 C121 H121 120.0
C121 C122 C123 120.0
C121 C122 H122 120.0
C123 C122 H122 120.0
C124 C123 C122 120.0
C124 C123 H123 120.0
C122 C123 H123 120.0
C123 C124 C125 120.0
C123 C124 H124 120.0
C125 C124 H124 120.0
C124 C125 C126 120.0
C124 C125 H125 120.0
C126 C125 H125 120.0
C125 C126 C121 120.0
C125 C126 C127 118.2(8)
C121 C126 C127 121.8(8)
C126 C127 H12A 109.5
C126 C127 H12B 109.5
H12A C127 H12B 109.5
C126 C127 H12C 109.5
H12A C127 H12C 109.5
H12B C127 H12C 109.5
C132 C131 C136 120.0
C132 C131 H131 120.0
C136 C131 H131 120.0
C133 C132 C131 120.0
C133 C132 H132 120.0
C131 C132 H132 120.0
C132 C133 C134 120.0
C132 C133 H133 120.0
C134 C133 H133 120.0
C133 C134 C135 120.0
C133 C134 H134 120.0
C135 C134 H134 120.0
C136 C135 C134 120.0
C136 C135 H135 120.0
C134 C135 H135 120.0
C135 C136 C131 120.0
C135 C136 C137 122.4(13)
C131 C136 C137 116.8(13)
C136 C137 H13A 109.5
C136 C137 H13B 109.5
H13A C137 H13B 109.5
C136 C137 H13C 109.5
H13A C137 H13C 109.5
H13B C137 H13C 109.5
C142 C141 C146 120.0
C142 C141 H141 120.0
C146 C141 H141 120.0
C141 C142 C143 120.0
C141 C142 H142 120.0
C143 C142 H142 120.0
C144 C143 C142 120.0
C144 C143 H143 120.0
C142 C143 H143 120.0
C145 C144 C143 120.0
C145 C144 H144 120.0
C143 C144 H144 120.0
C144 C145 C146 120.0
C144 C145 H145 120.0
C146 C145 H145 120.0
C145 C146 C141 120.0
C145 C146 C147 124.5(16)
C141 C146 C147 115.2(16)
C146 C147 H14A 109.5
C146 C147 H14B 109.5
H14A C147 H14B 109.5
C146 C147 H14C 109.5
H14A C147 H14C 109.5
H14B C147 H14C 109.5
H1WA O1W H1WB 113.5
H1WA O1W H2WB 128.0
H1WB O1W H2WB 62.1
H1WB O2W H2WA 76.7
H1WB O2W H2WB 69.2
H2WA O2W H2WB 128.6

loop_
_geom_bond_atom_site_label_1
_geom_bond_atom_site_label_2
_geom_bond_distance
Pt1 C37 2.049(3)
Pt1 P2 2.3102(16)
Pt1 P1 2.3161(15)
Pt1 I1 2.7046(5)
P1 C13 1.822(3)
P1 C1 1.838(3)
P1 C7 1.839(3)
P2 C25 1.811(4)
P2 C31 1.830(4)
P2 C19 1.842(4)
C1 C2 1.3900
C1 C6 1.3900
C2 C3 1.3900
C2 H2 0.9500
C3 C4 1.3900
C3 H3 0.9500
C4 C5 1.3900
C4 H4 0.9500
C5 C6 1.3900
C5 H5 0.9500
C6 H6 0.9500
C7 C8 1.3900
C7 C12 1.3900
C8 C9 1.3900
C8 H8 0.9500
C9 C10 1.3900
C9 H9 0.9500
C10 C11 1.3900
C10 H10 0.9500
C11 C12 1.3900
C11 H11 0.9500
C12 H12 0.9500
C13 C14 1.3900
C13 C18 1.3900
C14 C15 1.3900
C14 H14 0.9500
C15 C16 1.3900
C15 H15 0.9500
C16 C17 1.3900
C16 H16 0.9500
C17 C18 1.3900
C17 H17 0.9500
C18 H18 0.9500
C19 C20 1.3900
C19 C24 1.3900
C20 C21 1.3900
C20 H20 0.9500
C21 C22 1.3900
C21 H21 0.9500
C22 C23 1.3900
C22 H22 0.9500
C23 C24 1.3900
C23 H23 0.9500
C24 H24 0.9500
C25 C26 1.3900
C25 C30 1.3900
C26 C27 1.3900
C26 H26 0.9500
C27 C28 1.3900
C27 H27 0.9500
C28 C29 1.3900
C28 H28 0.9500
C29 C30 1.3900
C29 H29 0.9500
C30 H30 0.9500
C31 C32 1.3900
C31 C36 1.3900
C32 C33 1.3900
C32 H32 0.9500
C33 C34 1.3900
C33 H33 0.9500
C34 C35 1.3900
C34 H34 0.9500
C35 C36 1.3900
C35 H35 0.9500
C36 H36 0.9500
C37 C38 1.3900
C37 C42 1.3900
C38 C39 1.3900
C38 H38 0.9500
C39 C40 1.3900
C39 H39 0.9500
C40 C41 1.3900
C40 C43 1.464(6)
C41 C42 1.3900
C41 H41 0.9500
C42 H42 0.9500
C43 C44 1.196(8)
C44 B 1.600(9)
B N2 1.559(8)
B C63 1.566(10)
B N1 1.573(9)
N1 C46 1.343(7)
N1 C52 1.414(7)
N2 C61 1.354(8)
N2 C55 1.405(7)
C45 C46 1.498(8)
C45 H45A 0.9800
C45 H45B 0.9800
C45 H45C 0.9800
C46 C47 1.412(9)
C47 C50 1.368(8)
C47 C48 1.501(9)
C48 C49 1.506(10)
C48 H48A 0.9900
C48 H48B 0.9900
C49 H49A 0.9800
C49 H49B 0.9800
C49 H49C 0.9800
C50 C52 1.426(9)
C50 C51 1.489(9)
C51 H51A 0.9800
C51 H51B 0.9800
C51 H51C 0.9800
C52 C53 1.398(8)
C53 C55 1.402(9)
C53 C54 1.505(8)
C54 H54A 0.9800
C54 H54B 0.9800
C54 H54C 0.9800
C55 C56 1.437(9)
C56 C58 1.380(9)
C56 C57 1.495(9)
C57 H57A 0.9800
C57 H57B 0.9800
C57 H57C 0.9800
C58 C61 1.399(9)
C58 C59 1.511(10)
C59 C60 1.495(11)
C59 H59A 0.9900
C59 H59B 0.9900
C60 H60A 0.9800
C60 H60B 0.9800
C60 H60C 0.9800
C61 C62 1.495(9)
C62 H62A 0.9800
C62 H62B 0.9800
C62 H62C 0.9800
Pt2 C68 2.046(3)
Pt2 P4 2.3067(18)
Pt2 P3 2.3154(17)
Pt2 I2 2.6832(5)
P3 C77 1.822(4)
P3 C71 1.828(4)
P3 C83 1.834(4)
P4 C101 1.817(5)
P4 C89 1.820(4)
P4 C95 1.835(4)
C63 C64 1.205(8)
C64 C65 1.457(7)
C65 C66 1.3900
C65 C70 1.3900
C66 C67 1.3900
C66 H66 0.9500
C67 C68 1.3900
C67 H67 0.9500
C68 C69 1.3900
C69 C70 1.3900
C69 H69 0.9500
C70 H70 0.9500
C71 C72 1.3900
C71 C76 1.3900
C72 C73 1.3900
C72 H72 0.9500
C73 C74 1.3900
C73 H73 0.9500
C74 C75 1.3900
C74 H74 0.9500
C75 C76 1.3900
C75 H75 0.9500
C76 H76 0.9500
C77 C78 1.3900
C77 C82 1.3900
C78 C79 1.3900
C78 H78 0.9500
C79 C80 1.3900
C79 H79 0.9500
C80 C81 1.3900
C80 H80 0.9500
C81 C82 1.3900
C81 H81 0.9500
C82 H82 0.9500
C83 C84 1.3900
C83 C88 1.3900
C84 C85 1.3900
C84 H84 0.9500
C85 C86 1.3900
C85 H85 0.9500
C86 C87 1.3900
C86 H86 0.9500
C87 C88 1.3900
C87 H87 0.9500
C88 H88 0.9500
C89 C90 1.3900
C89 C94 1.3900
C90 C91 1.3900
C90 H90 0.9500
C91 C92 1.3900
C91 H91 0.9500
C92 C93 1.3900
C92 H92 0.9500
C93 C94 1.3900
C93 H93 0.9500
C94 H94 0.9500
C95 C96 1.3900
C95 C100 1.3900
C96 C97 1.3900
C96 H96 0.9500
C97 C98 1.3900
C97 H97 0.9500
C98 C99 1.3900
C98 H98 0.9500
C99 C100 1.3900
C99 H99 0.9500
C100 H100 0.9500
C101 C102 1.3900
C101 C106 1.3900
C102 C103 1.3900
C102 H102 0.9500
C103 C104 1.3900
C103 H103 0.9500
C104 C105 1.3900
C104 H104 0.9500
C105 C106 1.3900
C105 H105 0.9500
C106 H106 0.9500
C111 C112 1.3900
C111 C116 1.3900
C111 H111 0.9500
C112 C113 1.3900
C112 H112 0.9500
C113 C114 1.3900
C113 H113 0.9500
C114 C115 1.3900
C114 H114 0.9500
C115 C116 1.3900
C115 H115 0.9500
C116 C117 1.458(10)
C117 H11A 0.9800
C117 H11B 0.9800
C117 H11C 0.9800
C121 C122 1.3900
C121 C126 1.3900
C121 H121 0.9500
C122 C123 1.3900
C122 H122 0.9500
C123 C124 1.3900
C123 H123 0.9500
C124 C125 1.3900
C124 H124 0.9500
C125 C126 1.3900
C125 H125 0.9500
C126 C127 1.454(12)
C127 H12A 0.9800
C127 H12B 0.9800
C127 H12C 0.9800
C131 C132 1.3900
C131 C136 1.3900
C131 H131 0.9500
C132 C133 1.3900
C132 H132 0.9500
C133 C134 1.3900
C133 H133 0.9500
C134 C135 1.3900
C134 H134 0.9500
C135 C136 1.3900
C135 H135 0.9500
C136 C137 1.447(16)
C137 H13A 0.9800
C137 H13B 0.9800
C137 H13C 0.9800
C141 C142 1.3900
C141 C146 1.3900
C141 H141 0.9500
C142 C143 1.3900
C142 H142 0.9500
C143 C144 1.3900
C143 H143 0.9500
C144 C145 1.3900
C144 H144 0.9500
C145 C146 1.3900
C145 H145 0.9500
C146 C147 1.445(18)
C147 H14A 0.9800
C147 H14B 0.9800
C147 H14C 0.9800
O1W H1WA 0.9537
O1W H1WB 0.9576
O1W H2WB 0.9581
O2W H1WB 0.6820
O2W H2WA 0.9812
O2W H2WB 0.9961
